data_4083388
loop_
_publ_author_name
'Eloi, Antoine'
'Rose-Munch, Fran\,coise'
'Rose, Eric'
'Pille, Ariane'
'Lesot, Philippe'
'Herson, Patrick'

_publ_section_title
;
 Cationic Planar Chiral (\h6-Arene)Mn(CO)3+Complexes: Resolution, NMR
 Study in Chiral-Oriented Solvents, and Applications to the
 Enantioselective Synthesis of 4-Substituted Cyclohexenones and
 (\h6-Phosphinoarene)Mn(CO)3+Complexes
;
_journal_issue 17
_journal_name_full Organometallics
_journal_page_first 3876
_journal_paper_doi 10.1021/om100564v
_journal_volume 29
_journal_year 2010
_chemical_absolute_configuration ad
_chemical_formula_moiety 'C10 H12 Br1 N1 O1'
_chemical_formula_sum 'C10 H12 Br N O'
_chemical_formula_weight 242.12
_space_group_IT_number 19
_symmetry_cell_setting orthorhombic
_symmetry_space_group_name_Hall 'P 2ac 2ab'
_symmetry_space_group_name_H-M 'P 21 21 21'
_atom_sites_solution_hydrogens geom
_atom_sites_solution_primary direct
_cell_angle_alpha 90
_cell_angle_beta 90
_cell_angle_gamma 90
_cell_formula_units_Z 4
_cell_length_a 7.5481(4)
_cell_length_b 11.1754(7)
_cell_length_c 12.3578(5)
_cell_measurement_reflns_used 120
_cell_measurement_temperature 200
_cell_measurement_theta_max 20
_cell_measurement_theta_min 2
_cell_volume 1042.42(10)
_computing_cell_refinement 'Dirax/lsq (Duisenberg & Schreurs, 1989-2000)'
_computing_data_collection 'COLLECT (Nonius, 2001).'
_computing_data_reduction 'EvalCCD (Duisenberg & Schreurs 1990-2000)'
_computing_molecular_graphics 'CAMERON (Watkin et al., 1996)'
_computing_publication_material 'CRYSTALS (Betteridge et al., 2003)'
_computing_structure_refinement 'CRYSTALS (Betteridge et al., 2003)'
_computing_structure_solution 'SHELXS 86 (Sheldrick, 1986)'
_diffrn_ambient_temperature 200
_diffrn_measured_fraction_theta_full 0.997
_diffrn_measured_fraction_theta_max 0.997
_diffrn_measurement_device 'Nonius KappaCCD'
_diffrn_measurement_device_type Area
_diffrn_measurement_method '\f & \w scans'
_diffrn_radiation_monochromator graphite
_diffrn_radiation_type 'Mo K\a'
_diffrn_radiation_wavelength 0.71073
_diffrn_reflns_av_R_equivalents 0.000
_diffrn_reflns_limit_h_max 10
_diffrn_reflns_limit_h_min -9
_diffrn_reflns_limit_k_max 15
_diffrn_reflns_limit_k_min -15
_diffrn_reflns_limit_l_max 17
_diffrn_reflns_limit_l_min -17
_diffrn_reflns_number 9885
_diffrn_reflns_theta_full 29.989
_diffrn_reflns_theta_max 29.989
_diffrn_reflns_theta_min 3.162
_diffrn_standards_number 0
_exptl_absorpt_coefficient_mu 3.904
_exptl_absorpt_correction_T_max 0.50
_exptl_absorpt_correction_T_min 0.46
_exptl_absorpt_correction_type multi-scan
_exptl_absorpt_process_details 'SADABS (Siemens, 1996)'
_exptl_crystal_colour colourless
_exptl_crystal_density_diffrn 1.543
_exptl_crystal_density_method 'not measured'
_exptl_crystal_description block
_exptl_crystal_F_000 488
_exptl_crystal_size_max 0.240
_exptl_crystal_size_mid 0.220
_exptl_crystal_size_min 0.180
_refine_diff_density_max 0.65
_refine_diff_density_min -0.77
_refine_ls_abs_structure_details 'Flack (1983), 0 Friedel-pairs'
_refine_ls_abs_structure_Flack 0.135(16)
_refine_ls_extinction_coef 82
_refine_ls_extinction_method 'Larson (1970), Equation 22'
_refine_ls_goodness_of_fit_ref 0.9119
_refine_ls_hydrogen_treatment refU
_refine_ls_matrix_type full
_refine_ls_number_parameters 120
_refine_ls_number_reflns 3016
_refine_ls_number_restraints 0
_refine_ls_R_factor_all 0.0512
_refine_ls_R_factor_gt 0.0377
_refine_ls_shift/su_max 0.0006135
_refine_ls_shift/su_mean 0.0842424
_refine_ls_structure_factor_coef Fsqd
_refine_ls_weighting_details
;
 Method= Modified Sheldrick 
 w=1/[\s^2^(F^2^) + ( 0.06P)^2^ + 1.04P] 
 ,where P=(max(Fo^2^,0) + 2Fc^2^)/3 
;
_refine_ls_weighting_scheme calc
_refine_ls_wR_factor_all 0.1002
_refine_ls_wR_factor_gt 0.0889
_refine_ls_wR_factor_ref 0.1002
_reflns_limit_h_max 10
_reflns_limit_h_min -10
_reflns_limit_k_max 15
_reflns_limit_k_min 0
_reflns_limit_l_max 17
_reflns_limit_l_min 0
_reflns_number_gt 2520
_reflns_number_total 3018
_reflns_threshold_expression I>2.0\s(I)
_oxford_refine_ls_r_factor_ref 0.0512
_oxford_reflns_number_all 3016
_oxford_reflns_threshold_expression_ref I>-3.0\s(I)
_cod_duplicate_entry 4066669
_cod_data_source_file om100564v_si_005.cif
_cod_data_source_block 1
_cod_depositor_comments
;
The following automatic conversions were performed:

'_symmetry_cell_setting' value 'Orthorhombic' changed to
'orthorhombic' according to
/usr/data/users/saulius/automatic-downloads/retrospective/ACS/lib/dictionaries/cif_core.dic
dictionary named 'cif_core.dic' version 2.4.2 from 2011-04-26.

Automatic conversion script
Id: cif_fix_values 2281 2013-09-26 08:29:07Z andrius 
;
_cod_original_sg_symbol_H-M 'P 21 21 21 '
_cod_original_formula_sum 'C10 H12 Br1 N1 O1'
_cod_database_code 4083388

loop_
_symmetry_equiv_pos_as_xyz
x,y,z
x+1/2,-y+1/2,-z
-x,y+1/2,-z+1/2
-x+1/2,-y,z+1/2

loop_
_atom_site_label
_atom_site_type_symbol
_atom_site_fract_x
_atom_site_fract_y
_atom_site_fract_z
_atom_site_U_iso_or_equiv
_atom_site_occupancy
_atom_site_adp_type
Br1 Br 0.45915(5) 0.69977(3) 0.49082(3) 0.0450 1.0000 Uani
C1 C 0.1233(4) 0.6270(3) 0.7491(2) 0.0295 1.0000 Uani
C2 C 0.2452(4) 0.6809(2) 0.6710(2) 0.0222 1.0000 Uani
C3 C 0.3143(4) 0.6188(3) 0.5909(2) 0.0211 1.0000 Uani
C4 C 0.2861(4) 0.4865(3) 0.5745(2) 0.0199 1.0000 Uani
C5 C 0.0949(4) 0.4613(3) 0.6105(2) 0.0270 1.0000 Uani
C6 C 0.0571(5) 0.5037(3) 0.7255(2) 0.0307 1.0000 Uani
C7 C 0.4329(4) 0.4079(3) 0.6287(2) 0.0259 1.0000 Uani
C8 C 0.6122(5) 0.4260(4) 0.5737(3) 0.0402 1.0000 Uani
C9 C 0.3815(6) 0.2751(3) 0.6223(3) 0.0440 1.0000 Uani
C10 C 0.4560(5) 0.4425(3) 0.7436(3) 0.0315 1.0000 Uani
N1 N 0.4810(6) 0.4688(3) 0.8308(2) 0.0504 1.0000 Uani
O1 O 0.0787(4) 0.6823(3) 0.8297(2) 0.0466 1.0000 Uani
H21 H 0.2754 0.7630 0.6784 0.037(3) 1.0000 Uiso
H41 H 0.2915 0.4719 0.4989 0.037(3) 1.0000 Uiso
H51 H 0.0164 0.5013 0.5625 0.037(3) 1.0000 Uiso
H52 H 0.0745 0.3775 0.6069 0.037(3) 1.0000 Uiso
H61 H 0.1122 0.4498 0.7745 0.037(3) 1.0000 Uiso
H62 H -0.0674 0.5026 0.7365 0.037(3) 1.0000 Uiso
H81 H 0.6987 0.3773 0.6081 0.037(3) 1.0000 Uiso
H82 H 0.6460 0.5077 0.5792 0.037(3) 1.0000 Uiso
H83 H 0.6034 0.4043 0.4995 0.037(3) 1.0000 Uiso
H91 H 0.4712 0.2280 0.6554 0.037(3) 1.0000 Uiso
H92 H 0.2724 0.2629 0.6590 0.037(3) 1.0000 Uiso
H93 H 0.3691 0.2523 0.5487 0.037(3) 1.0000 Uiso

loop_
_atom_site_aniso_label
_atom_site_aniso_U_11
_atom_site_aniso_U_22
_atom_site_aniso_U_33
_atom_site_aniso_U_23
_atom_site_aniso_U_13
_atom_site_aniso_U_12
Br1 0.0532(2) 0.0425(2) 0.0394(2) 0.00340(16) 0.01741(17) -0.01694(15)
C1 0.0251(16) 0.0432(18) 0.0201(13) 0.0002(13) 0.0009(11) 0.0072(14)
C2 0.0286(15) 0.0156(13) 0.0223(12) 0.0019(10) -0.0037(10) 0.0015(10)
C3 0.0211(13) 0.0255(13) 0.0168(11) 0.0037(10) -0.0002(10) -0.0075(11)
C4 0.0205(14) 0.0223(13) 0.0168(11) -0.0024(10) -0.0006(10) 0.0006(10)
C5 0.0248(15) 0.0317(15) 0.0246(14) 0.0011(12) -0.0017(11) -0.0041(12)
C6 0.0261(16) 0.0424(18) 0.0236(13) 0.0049(12) 0.0080(13) -0.0039(14)
C7 0.0276(16) 0.0257(14) 0.0244(13) -0.0074(11) -0.0047(12) 0.0058(12)
C8 0.0263(16) 0.053(2) 0.0417(19) -0.0111(17) -0.0013(14) 0.0107(16)
C9 0.056(2) 0.0253(17) 0.051(2) -0.0011(14) -0.0159(18) 0.0093(16)
C10 0.0357(18) 0.0261(14) 0.0327(15) 0.0002(12) -0.0064(16) 0.0149(15)
N1 0.077(3) 0.0488(18) 0.0256(14) -0.0054(12) -0.0177(16) 0.0163(18)
O1 0.0579(19) 0.0509(16) 0.0308(11) -0.0071(11) 0.0156(12) 0.0132(14)

loop_
_atom_type_symbol
_atom_type_scat_dispersion_real
_atom_type_scat_dispersion_imag
_atom_type_scat_Cromer_Mann_a1
_atom_type_scat_Cromer_Mann_b1
_atom_type_scat_Cromer_Mann_a2
_atom_type_scat_Cromer_Mann_b2
_atom_type_scat_Cromer_Mann_a3
_atom_type_scat_Cromer_Mann_b3
_atom_type_scat_Cromer_Mann_a4
_atom_type_scat_Cromer_Mann_b4
_atom_type_scat_Cromer_Mann_c
_atom_type_scat_source
C 0.0033 0.0016 2.3100 20.8439 1.0200 10.2075 1.5886 0.5687 0.8650 51.6512 0.2156 'International Tables Vol C 4.2.6.8 and 6.1.1.4'
H 0.0000 0.0000 0.4930 10.5109 0.3229 26.1257 0.1402 3.1424 0.0408 57.7998 0.0030 'International Tables Vol C 4.2.6.8 and 6.1.1.4'
Br -0.2901 2.4595 17.1789 2.1723 5.2358 16.5796 5.6377 0.2609 3.9851 41.4328 2.9557 'International Tables Vol C 4.2.6.8 and 6.1.1.4'
N 0.0061 0.0033 12.2126 0.0057 3.1322 9.8933 2.0125 28.9975 1.1663 0.5826 -11.5290 'International Tables Vol C 4.2.6.8 and 6.1.1.4'
O 0.0106 0.0060 3.0485 13.2771 2.2868 5.7011 1.5463 0.3239 0.8670 32.9089 0.2508 'International Tables Vol C 4.2.6.8 and 6.1.1.4'

loop_
_geom_angle_atom_site_label_1
_geom_angle_atom_site_label_2
_geom_angle_atom_site_label_3
_geom_angle
_geom_angle_publ_flag
C2 C1 C6 117.4(3) yes
C2 C1 O1 120.3(3) yes
C6 C1 O1 122.3(3) yes
C1 C2 C3 121.9(3) yes
C1 C2 H21 119.1 no
C3 C2 H21 119.1 no
Br1 C3 C2 118.1(2) yes
Br1 C3 C4 117.8(2) yes
C2 C3 C4 124.2(3) yes
C3 C4 C5 105.9(2) yes
C3 C4 C7 113.2(2) yes
C5 C4 C7 116.0(2) yes
C3 C4 H41 107.1 no
C5 C4 H41 107.1 no
C7 C4 H41 107.1 no
C4 C5 C6 112.9(3) yes
C4 C5 H51 108.6 no
C6 C5 H51 108.6 no
C4 C5 H52 108.6 no
C6 C5 H52 108.6 no
H51 C5 H52 109.5 no
C5 C6 C1 114.0(3) yes
C5 C6 H61 108.3 no
C1 C6 H61 108.3 no
C5 C6 H62 108.3 no
C1 C6 H62 108.3 no
H61 C6 H62 109.5 no
C4 C7 C8 111.2(3) yes
C4 C7 C9 110.0(3) yes
C8 C7 C9 109.2(3) yes
C4 C7 C10 110.3(2) yes
C8 C7 C10 106.7(3) yes
C9 C7 C10 109.3(3) yes
C7 C8 H81 109.5 no
C7 C8 H82 109.5 no
H81 C8 H82 109.5 no
C7 C8 H83 109.5 no
H81 C8 H83 109.5 no
H82 C8 H83 109.5 no
C7 C9 H91 109.5 no
C7 C9 H92 109.5 no
H91 C9 H92 109.5 no
C7 C9 H93 109.5 no
H91 C9 H93 109.5 no
H92 C9 H93 109.5 no
C7 C10 N1 177.2(4) yes

loop_
_geom_bond_atom_site_label_1
_geom_bond_atom_site_label_2
_geom_bond_distance
_geom_bond_publ_flag
Br1 C3 1.883(3) yes
C1 C2 1.463(4) yes
C1 C6 1.494(5) yes
C1 O1 1.219(4) yes
C2 C3 1.318(4) yes
C2 H21 0.950 no
C3 C4 1.507(4) yes
C4 C5 1.536(4) yes
C4 C7 1.565(4) yes
C4 H41 0.950 no
C5 C6 1.525(4) yes
C5 H51 0.950 no
C5 H52 0.950 no
C6 H61 0.950 no
C6 H62 0.950 no
C7 C8 1.528(5) yes
C7 C9 1.535(4) yes
C7 C10 1.482(4) yes
C8 H81 0.950 no
C8 H82 0.950 no
C8 H83 0.950 no
C9 H91 0.950 no
C9 H92 0.950 no
C9 H93 0.950 no
C10 N1 1.133(4) yes
